data_7133765
loop_
_publ_author_name
'Hanna, Fergal E.'
'Hunter, Christopher A.'

_publ_section_title
;
 Polarisation effects on the H-bond acceptor properties of sulfonamides.
;
_journal_issue 82
_journal_name_full 'Chemical communications (Cambridge, England)'
_journal_page_first 11750
_journal_page_last 11753
_journal_paper_doi 10.1039/d4cc03530e
_journal_volume 60
_journal_year 2024
_chemical_formula_moiety 'C21 H26 N4 O5 S'
_chemical_formula_sum 'C21 H26 N4 O5 S'
_chemical_formula_weight 446.52
_space_group_crystal_system monoclinic
_space_group_IT_number 14
_space_group_name_Hall '-P 2ybc'
_space_group_name_H-M_alt 'P 1 21/c 1'
_atom_sites_solution_hydrogens mixed
_atom_sites_solution_primary dual
_atom_sites_solution_secondary difmap
_audit_creation_method SHELXL-2019/2
_audit_update_record
;
2024-05-03 deposited with the CCDC.	2024-09-19 downloaded from the CCDC.
;
_cell_angle_alpha 90
_cell_angle_beta 95.787(2)
_cell_angle_gamma 90
_cell_formula_units_Z 4
_cell_length_a 5.6438(2)
_cell_length_b 35.5926(12)
_cell_length_c 11.0653(4)
_cell_measurement_reflns_used 9977
_cell_measurement_temperature 180(2)
_cell_measurement_theta_max 66.54
_cell_measurement_theta_min 5.48
_cell_volume 2211.44(13)
_computing_cell_refinement 'SAINT (Bruker, 2016)'
_computing_data_collection 'APEX4 (Bruker, 2021)'
_computing_data_reduction SAINT
_computing_molecular_graphics 'Mercury (Macrae et al., 2008)'
_computing_publication_material SHELXL
_computing_structure_refinement 'SHELXL (Sheldrick, 2015)'
_computing_structure_solution 'SHELXT (Sheldrick, 2015)'
_diffrn_ambient_temperature 180(2)
_diffrn_measured_fraction_theta_full 0.997
_diffrn_measured_fraction_theta_max 0.997
_diffrn_measurement_device_type 'Bruker D8-QUEST PHOTON-III'
_diffrn_measurement_method '\w and \f-scans'
_diffrn_radiation_type CuK\a
_diffrn_radiation_wavelength 1.54178
_diffrn_reflns_av_R_equivalents 0.0495
_diffrn_reflns_av_unetI/netI 0.0225
_diffrn_reflns_Laue_measured_fraction_full 0.997
_diffrn_reflns_Laue_measured_fraction_max 0.997
_diffrn_reflns_limit_h_max 6
_diffrn_reflns_limit_h_min -6
_diffrn_reflns_limit_k_max 42
_diffrn_reflns_limit_k_min -42
_diffrn_reflns_limit_l_max 13
_diffrn_reflns_limit_l_min -13
_diffrn_reflns_number 40491
_diffrn_reflns_point_group_measured_fraction_full 0.997
_diffrn_reflns_point_group_measured_fraction_max 0.997
_diffrn_reflns_theta_full 66.552
_diffrn_reflns_theta_max 66.552
_diffrn_reflns_theta_min 5.482
_diffrn_source 'Incoatec I\mS Cu microsource'
_exptl_absorpt_coefficient_mu 1.644
_exptl_absorpt_correction_T_max 0.7528
_exptl_absorpt_correction_T_min 0.5926
_exptl_absorpt_correction_type multi-scan
_exptl_absorpt_process_details 'SADABS (Bruker, 2016)'
_exptl_crystal_colour colourless
_exptl_crystal_density_diffrn 1.341
_exptl_crystal_description needle
_exptl_crystal_F_000 944
_exptl_crystal_size_max 0.240
_exptl_crystal_size_mid 0.060
_exptl_crystal_size_min 0.040
_refine_diff_density_max 0.211
_refine_diff_density_min -0.360
_refine_diff_density_rms 0.040
_refine_ls_extinction_method none
_refine_ls_goodness_of_fit_ref 1.032
_refine_ls_hydrogen_treatment mixed
_refine_ls_matrix_type full
_refine_ls_number_parameters 285
_refine_ls_number_reflns 3896
_refine_ls_number_restraints 0
_refine_ls_restrained_S_all 1.032
_refine_ls_R_factor_all 0.0378
_refine_ls_R_factor_gt 0.0326
_refine_ls_shift/su_max 0.002
_refine_ls_shift/su_mean 0.000
_refine_ls_structure_factor_coef Fsqd
_refine_ls_weighting_details 'w=1/[\s^2^(Fo^2^)+(0.0379P)^2^+0.7977P] where P=(Fo^2^+2Fc^2^)/3'
_refine_ls_weighting_scheme calc
_refine_ls_wR_factor_gt 0.0796
_refine_ls_wR_factor_ref 0.0835
_reflns_Friedel_coverage 0.000
_reflns_number_gt 3439
_reflns_number_total 3896
_reflns_threshold_expression 'I > 2\s(I)'
_cod_data_source_file d4cc03530e2.cif
_cod_data_source_block CH_B1_0070
_cod_depositor_comments 'Adding full bibliography for 7133765.cif.'
_cod_original_sg_symbol_H-M 'P 21/c'
_cod_database_code 7133765
_cambridge_user_name 'Fergal Hanna'
_cambridge_user_crsid feh27
_cambridge_supervisor_name 'Chris Hunter'
_cambridge_supervisor_crsid ch664
_cambridge_crystallographer_name 'Andrew Bond'
_cambridge_crystallographer_crsid adb29
_cambridge_sample_id FHBK4-62
_cambridge_data_id CH_B1_0070
_shelx_space_group_comment
;
The symmetry employed for this shelxl refinement is uniquely defined
by the following loop, which should always be used as a source of
symmetry information in preference to the above space-group names.
They are only intended as comments.
;
_shelx_estimated_absorpt_t_min 0.694
_shelx_estimated_absorpt_t_max 0.937

loop_
_space_group_symop_operation_xyz
'x, y, z'
'-x, y+1/2, -z+1/2'
'-x, -y, -z'
'x, -y-1/2, z-1/2'

loop_
_atom_site_label
_atom_site_type_symbol
_atom_site_fract_x
_atom_site_fract_y
_atom_site_fract_z
_atom_site_U_iso_or_equiv
_atom_site_adp_type
_atom_site_occupancy
_atom_site_site_symmetry_order
_atom_site_calc_flag
_atom_site_refinement_flags_posn
_atom_site_refinement_flags_adp
_atom_site_refinement_flags_occupancy
_atom_site_disorder_assembly
_atom_site_disorder_group
S1 S 0.98727(6) 0.41977(2) 0.38839(4) 0.03242(12) Uani 1 1 d . . . . .
O1 O 0.45256(18) 0.30719(3) 0.25810(9) 0.0329(2) Uani 1 1 d . . . . .
O11 O 1.0731(2) 0.42091(3) 0.27079(11) 0.0421(3) Uani 1 1 d . . . . .
O12 O 1.1551(2) 0.42041(3) 0.49436(12) 0.0457(3) Uani 1 1 d . . . . .
O21 O 0.4342(3) 0.32089(4) 0.86087(11) 0.0613(4) Uani 1 1 d . . . . .
O22 O 0.1929(3) 0.29375(5) 0.72555(13) 0.0691(4) Uani 1 1 d . . . . .
N1 N 0.8260(2) 0.38182(3) 0.38516(13) 0.0323(3) Uani 1 1 d . . . . .
H1 H 0.790(3) 0.3733(5) 0.3132(18) 0.041(5) Uiso 1 1 d . . . . .
N2 N 0.3631(3) 0.31410(4) 0.75494(12) 0.0424(3) Uani 1 1 d . . . . .
N3 N 0.7430(2) 0.34078(3) 0.17158(11) 0.0299(3) Uani 1 1 d . . . . .
N4 N 0.9221(3) 0.21993(4) -0.09217(13) 0.0469(4) Uani 1 1 d . . . . .
C1 C 0.7115(3) 0.36556(4) 0.47912(13) 0.0289(3) Uani 1 1 d . . . . .
C2 C 0.8030(3) 0.36911(5) 0.60069(14) 0.0371(4) Uani 1 1 d . . . . .
H2A H 0.944364 0.383192 0.621069 0.044 Uiso 1 1 calc R U . . .
C3 C 0.6896(3) 0.35232(5) 0.69134(14) 0.0383(4) Uani 1 1 d . . . . .
H3A H 0.750195 0.354968 0.774154 0.046 Uiso 1 1 calc R U . . .
C4 C 0.4866(3) 0.33164(4) 0.65936(14) 0.0339(3) Uani 1 1 d . . . . .
C5 C 0.3931(3) 0.32748(4) 0.54010(14) 0.0315(3) Uani 1 1 d . . . . .
H5A H 0.252977 0.312968 0.521130 0.038 Uiso 1 1 calc R U . . .
C6 C 0.5034(2) 0.34449(4) 0.44768(13) 0.0274(3) Uani 1 1 d . . . . .
C7 C 0.3840(3) 0.34084(4) 0.32006(13) 0.0312(3) Uani 1 1 d . . . . .
H7A H 0.209200 0.340653 0.322910 0.037 Uiso 1 1 calc R U . . .
H7B H 0.424113 0.363111 0.272562 0.037 Uiso 1 1 calc R U . . .
C8 C 0.6219(2) 0.30937(4) 0.18105(12) 0.0279(3) Uani 1 1 d . . . . .
C9 C 0.6583(3) 0.27693(4) 0.11412(13) 0.0318(3) Uani 1 1 d . . . . .
H9A H 0.565914 0.254924 0.122115 0.038 Uiso 1 1 calc R U . . .
C15 C 0.8333(3) 0.27814(4) 0.03627(13) 0.0323(3) Uani 1 1 d . . . . .
C16 C 0.9651(3) 0.31106(5) 0.02476(13) 0.0357(4) Uani 1 1 d . . . . .
H16A H 1.086733 0.312333 -0.028547 0.043 Uiso 1 1 calc R U . . .
C17 C 0.9119(3) 0.34127(4) 0.09325(14) 0.0343(3) Uani 1 1 d . . . . .
H17A H 0.998421 0.363885 0.085367 0.041 Uiso 1 1 calc R U . . .
C18 C 0.8810(3) 0.24548(5) -0.03512(14) 0.0375(4) Uani 1 1 d . . . . .
C19 C 0.7873(3) 0.45759(4) 0.40163(14) 0.0334(3) Uani 1 1 d . . . . .
H19A H 0.692115 0.452362 0.470145 0.040 Uiso 1 1 calc R U . . .
H19B H 0.880803 0.480686 0.421706 0.040 Uiso 1 1 calc R U . . .
C20 C 0.6185(3) 0.46484(4) 0.28850(14) 0.0316(3) Uani 1 1 d . . . . .
H20A H 0.519044 0.442290 0.269499 0.038 Uiso 1 1 calc R U . . .
H20B H 0.711704 0.469657 0.218925 0.038 Uiso 1 1 calc R U . . .
C21 C 0.4582(3) 0.49849(4) 0.30623(14) 0.0337(3) Uani 1 1 d . . . . .
H21A H 0.365302 0.493425 0.375735 0.040 Uiso 1 1 calc R U . . .
H21B H 0.559013 0.520801 0.326758 0.040 Uiso 1 1 calc R U . . .
C22 C 0.2873(3) 0.50726(4) 0.19500(14) 0.0339(3) Uani 1 1 d . . . . .
H22A H 0.184420 0.485114 0.175418 0.041 Uiso 1 1 calc R U . . .
H22B H 0.380096 0.511835 0.125118 0.041 Uiso 1 1 calc R U . . .
C23 C 0.1303(3) 0.54133(4) 0.21192(15) 0.0360(3) Uani 1 1 d . . . . .
H23A H 0.045948 0.537429 0.285135 0.043 Uiso 1 1 calc R U . . .
H23B H 0.233146 0.563748 0.226359 0.043 Uiso 1 1 calc R U . . .
C24 C -0.0526(3) 0.54901(4) 0.10420(15) 0.0366(4) Uani 1 1 d . . . . .
H24A H 0.031904 0.552850 0.030996 0.044 Uiso 1 1 calc R U . . .
H24B H -0.155415 0.526595 0.089875 0.044 Uiso 1 1 calc R U . . .
C25 C -0.2094(3) 0.58298(5) 0.12045(16) 0.0421(4) Uani 1 1 d . . . . .
H25A H -0.288121 0.579798 0.195785 0.051 Uiso 1 1 calc R U . . .
H25B H -0.107838 0.605679 0.130272 0.051 Uiso 1 1 calc R U . . .
C26 C -0.3985(3) 0.58896(5) 0.01468(17) 0.0481(4) Uani 1 1 d . . . . .
H26A H -0.491223 0.611495 0.029269 0.072 Uiso 1 1 calc R U . . .
H26B H -0.504549 0.567096 0.006776 0.072 Uiso 1 1 calc R U . . .
H26C H -0.321985 0.592131 -0.060322 0.072 Uiso 1 1 calc R U . . .

loop_
_atom_site_aniso_label
_atom_site_aniso_U_11
_atom_site_aniso_U_22
_atom_site_aniso_U_33
_atom_site_aniso_U_23
_atom_site_aniso_U_13
_atom_site_aniso_U_12
S1 0.02698(19) 0.02600(19) 0.0452(2) -0.00162(15) 0.00797(15) -0.00139(14)
O1 0.0334(6) 0.0350(6) 0.0315(6) -0.0015(4) 0.0099(4) -0.0050(4)
O11 0.0391(6) 0.0335(6) 0.0578(7) 0.0010(5) 0.0247(6) -0.0022(5)
O12 0.0320(6) 0.0395(6) 0.0630(8) 0.0025(5) -0.0073(5) -0.0037(5)
O21 0.0580(8) 0.0968(11) 0.0304(7) 0.0088(7) 0.0105(6) -0.0028(8)
O22 0.0741(10) 0.0868(11) 0.0484(8) 0.0105(7) 0.0165(7) -0.0342(9)
N1 0.0382(7) 0.0271(6) 0.0332(7) -0.0061(5) 0.0113(6) -0.0062(5)
N2 0.0419(8) 0.0511(8) 0.0357(8) 0.0075(6) 0.0120(6) 0.0048(7)
N3 0.0314(6) 0.0321(6) 0.0266(6) 0.0012(5) 0.0049(5) -0.0019(5)
N4 0.0466(8) 0.0494(9) 0.0439(8) -0.0123(7) 0.0012(7) 0.0068(7)
C1 0.0302(7) 0.0243(7) 0.0335(8) -0.0021(6) 0.0097(6) 0.0030(6)
C2 0.0353(8) 0.0402(9) 0.0360(9) -0.0077(7) 0.0050(7) -0.0040(7)
C3 0.0404(9) 0.0453(9) 0.0295(8) -0.0038(7) 0.0043(7) 0.0014(7)
C4 0.0360(8) 0.0358(8) 0.0315(8) 0.0038(6) 0.0111(6) 0.0053(6)
C5 0.0289(7) 0.0313(8) 0.0353(8) 0.0009(6) 0.0076(6) 0.0010(6)
C6 0.0260(7) 0.0266(7) 0.0303(8) 0.0007(6) 0.0057(6) 0.0059(5)
C7 0.0262(7) 0.0352(8) 0.0329(8) 0.0007(6) 0.0066(6) 0.0036(6)
C8 0.0270(7) 0.0326(8) 0.0238(7) 0.0031(6) 0.0017(5) 0.0003(6)
C9 0.0364(8) 0.0309(8) 0.0275(8) 0.0011(6) 0.0006(6) -0.0019(6)
C15 0.0330(8) 0.0371(8) 0.0257(7) -0.0027(6) -0.0022(6) 0.0048(6)
C16 0.0315(8) 0.0484(9) 0.0279(8) -0.0028(7) 0.0063(6) -0.0025(7)
C17 0.0344(8) 0.0387(8) 0.0305(8) 0.0014(6) 0.0064(6) -0.0065(6)
C18 0.0362(8) 0.0428(9) 0.0328(8) -0.0035(7) -0.0004(6) 0.0048(7)
C19 0.0338(8) 0.0267(7) 0.0395(9) -0.0077(6) 0.0028(6) 0.0014(6)
C20 0.0311(8) 0.0292(7) 0.0349(8) -0.0048(6) 0.0048(6) -0.0008(6)
C21 0.0338(8) 0.0294(8) 0.0380(8) -0.0040(6) 0.0036(6) 0.0010(6)
C22 0.0341(8) 0.0309(8) 0.0369(8) -0.0015(6) 0.0044(6) -0.0016(6)
C23 0.0347(8) 0.0341(8) 0.0389(9) -0.0010(7) 0.0017(7) 0.0023(6)
C24 0.0342(8) 0.0363(8) 0.0389(9) 0.0012(7) 0.0027(7) -0.0003(6)
C25 0.0414(9) 0.0418(9) 0.0424(10) 0.0037(7) 0.0007(7) 0.0051(7)
C26 0.0419(10) 0.0504(10) 0.0505(11) 0.0101(8) -0.0026(8) 0.0035(8)

loop_
_atom_type_symbol
_atom_type_description
_atom_type_scat_dispersion_real
_atom_type_scat_dispersion_imag
_atom_type_scat_source
C C 0.0181 0.0091 'International Tables Vol C Tables 4.2.6.8 and 6.1.1.4'
H H 0.0000 0.0000 'International Tables Vol C Tables 4.2.6.8 and 6.1.1.4'
N N 0.0311 0.0180 'International Tables Vol C Tables 4.2.6.8 and 6.1.1.4'
O O 0.0492 0.0322 'International Tables Vol C Tables 4.2.6.8 and 6.1.1.4'
S S 0.3331 0.5567 'International Tables Vol C Tables 4.2.6.8 and 6.1.1.4'

loop_
_geom_angle_atom_site_label_1
_geom_angle_atom_site_label_2
_geom_angle_atom_site_label_3
_geom_angle
_geom_angle_site_symmetry_1
_geom_angle_site_symmetry_3
_geom_angle_publ_flag
O12 S1 O11 119.13(7) . . ?
O12 S1 N1 110.72(7) . . ?
O11 S1 N1 104.07(7) . . ?
O12 S1 C19 107.12(7) . . ?
O11 S1 C19 109.24(7) . . ?
N1 S1 C19 105.84(7) . . ?
C8 O1 C7 119.47(11) . . ?
C1 N1 S1 128.65(11) . . ?
C1 N1 H1 117.3(12) . . ?
S1 N1 H1 113.2(12) . . ?
O22 N2 O21 123.06(14) . . ?
O22 N2 C4 118.67(14) . . ?
O21 N2 C4 118.27(15) . . ?
C8 N3 C17 117.80(13) . . ?
C2 C1 N1 121.52(14) . . ?
C2 C1 C6 120.30(13) . . ?
N1 C1 C6 118.16(13) . . ?
C3 C2 C1 120.49(15) . . ?
C3 C2 H2A 119.8 . . ?
C1 C2 H2A 119.8 . . ?
C4 C3 C2 118.66(15) . . ?
C4 C3 H3A 120.7 . . ?
C2 C3 H3A 120.7 . . ?
C3 C4 C5 122.09(14) . . ?
C3 C4 N2 119.11(14) . . ?
C5 C4 N2 118.80(14) . . ?
C4 C5 C6 120.08(14) . . ?
C4 C5 H5A 120.0 . . ?
C6 C5 H5A 120.0 . . ?
C5 C6 C1 118.38(13) . . ?
C5 C6 C7 117.44(13) . . ?
C1 C6 C7 124.10(13) . . ?
O1 C7 C6 113.46(12) . . ?
O1 C7 H7A 108.9 . . ?
C6 C7 H7A 108.9 . . ?
O1 C7 H7B 108.9 . . ?
C6 C7 H7B 108.9 . . ?
H7A C7 H7B 107.7 . . ?
N3 C8 O1 120.38(13) . . ?
N3 C8 C9 123.51(13) . . ?
O1 C8 C9 116.10(13) . . ?
C15 C9 C8 117.35(14) . . ?
C15 C9 H9A 121.3 . . ?
C8 C9 H9A 121.3 . . ?
C9 C15 C16 120.32(14) . . ?
C9 C15 C18 120.13(14) . . ?
C16 C15 C18 119.54(14) . . ?
C17 C16 C15 117.35(14) . . ?
C17 C16 H16A 121.3 . . ?
C15 C16 H16A 121.3 . . ?
N3 C17 C16 123.66(14) . . ?
N3 C17 H17A 118.2 . . ?
C16 C17 H17A 118.2 . . ?
N4 C18 C15 178.85(19) . . ?
C20 C19 S1 114.41(10) . . ?
C20 C19 H19A 108.7 . . ?
S1 C19 H19A 108.7 . . ?
C20 C19 H19B 108.7 . . ?
S1 C19 H19B 108.7 . . ?
H19A C19 H19B 107.6 . . ?
C19 C20 C21 111.03(12) . . ?
C19 C20 H20A 109.4 . . ?
C21 C20 H20A 109.4 . . ?
C19 C20 H20B 109.4 . . ?
C21 C20 H20B 109.4 . . ?
H20A C20 H20B 108.0 . . ?
C22 C21 C20 113.19(12) . . ?
C22 C21 H21A 108.9 . . ?
C20 C21 H21A 108.9 . . ?
C22 C21 H21B 108.9 . . ?
C20 C21 H21B 108.9 . . ?
H21A C21 H21B 107.8 . . ?
C21 C22 C23 113.18(13) . . ?
C21 C22 H22A 108.9 . . ?
C23 C22 H22A 108.9 . . ?
C21 C22 H22B 108.9 . . ?
C23 C22 H22B 108.9 . . ?
H22A C22 H22B 107.8 . . ?
C24 C23 C22 113.81(13) . . ?
C24 C23 H23A 108.8 . . ?
C22 C23 H23A 108.8 . . ?
C24 C23 H23B 108.8 . . ?
C22 C23 H23B 108.8 . . ?
H23A C23 H23B 107.7 . . ?
C25 C24 C23 114.05(13) . . ?
C25 C24 H24A 108.7 . . ?
C23 C24 H24A 108.7 . . ?
C25 C24 H24B 108.7 . . ?
C23 C24 H24B 108.7 . . ?
H24A C24 H24B 107.6 . . ?
C26 C25 C24 113.14(15) . . ?
C26 C25 H25A 109.0 . . ?
C24 C25 H25A 109.0 . . ?
C26 C25 H25B 109.0 . . ?
C24 C25 H25B 109.0 . . ?
H25A C25 H25B 107.8 . . ?
C25 C26 H26A 109.5 . . ?
C25 C26 H26B 109.5 . . ?
H26A C26 H26B 109.5 . . ?
C25 C26 H26C 109.5 . . ?
H26A C26 H26C 109.5 . . ?
H26B C26 H26C 109.5 . . ?

loop_
_geom_bond_atom_site_label_1
_geom_bond_atom_site_label_2
_geom_bond_distance
_geom_bond_site_symmetry_2
_geom_bond_publ_flag
S1 O12 1.4313(12) . ?
S1 O11 1.4342(12) . ?
S1 N1 1.6270(12) . ?
S1 C19 1.7721(15) . ?
O1 C8 1.3453(17) . ?
O1 C7 1.4518(17) . ?
O21 N2 1.2242(19) . ?
O22 N2 1.221(2) . ?
N1 C1 1.4034(19) . ?
N1 H1 0.86(2) . ?
N2 C4 1.4636(19) . ?
N3 C8 1.3201(18) . ?
N3 C17 1.3516(19) . ?
N4 C18 1.144(2) . ?
C1 C2 1.397(2) . ?
C1 C6 1.407(2) . ?
C2 C3 1.379(2) . ?
C2 H2A 0.9500 . ?
C3 C4 1.378(2) . ?
C3 H3A 0.9500 . ?
C4 C5 1.379(2) . ?
C5 C6 1.389(2) . ?
C5 H5A 0.9500 . ?
C6 C7 1.508(2) . ?
C7 H7A 0.9900 . ?
C7 H7B 0.9900 . ?
C8 C9 1.398(2) . ?
C9 C15 1.375(2) . ?
C9 H9A 0.9500 . ?
C15 C16 1.401(2) . ?
C15 C18 1.446(2) . ?
C16 C17 1.366(2) . ?
C16 H16A 0.9500 . ?
C17 H17A 0.9500 . ?
C19 C20 1.517(2) . ?
C19 H19A 0.9900 . ?
C19 H19B 0.9900 . ?
C20 C21 1.525(2) . ?
C20 H20A 0.9900 . ?
C20 H20B 0.9900 . ?
C21 C22 1.517(2) . ?
C21 H21A 0.9900 . ?
C21 H21B 0.9900 . ?
C22 C23 1.525(2) . ?
C22 H22A 0.9900 . ?
C22 H22B 0.9900 . ?
C23 C24 1.521(2) . ?
C23 H23A 0.9900 . ?
C23 H23B 0.9900 . ?
C24 C25 1.520(2) . ?
C24 H24A 0.9900 . ?
C24 H24B 0.9900 . ?
C25 C26 1.518(2) . ?
C25 H25A 0.9900 . ?
C25 H25B 0.9900 . ?
C26 H26A 0.9800 . ?
C26 H26B 0.9800 . ?
C26 H26C 0.9800 . ?
